data_7711296
loop_
_publ_author_name
'Liu, Jia'
'Han, Li-Jun'
'Shao, Ting'
'Su, Chang-Yuan'
'Chen, Ming'
'Huang, Pei-Zhi'
'Jia, Qiang-Qiang'
'Fu, Da-Wei'
'Lu, Hai-Feng'

_publ_section_title
;
 Metal ion induced dual switchable dielectric and luminescent properties
 in hybrid halides
;
_journal_name_full 'Dalton Transactions'
_journal_paper_doi 10.1039/D2DT02148J
_journal_year 2022
_chemical_formula_sum 'C8 H11 Cd Cl4 N'
_chemical_formula_weight 375.38
_space_group_crystal_system orthorhombic
_space_group_IT_number 62
_space_group_name_Hall '-P 2ac 2n'
_space_group_name_H-M_alt 'P n m a'
_atom_sites_solution_hydrogens geom
_audit_creation_method SHELXL-2014/7
_audit_update_record
;
2022-06-28 deposited with the CCDC.	2022-09-02 downloaded from the CCDC.
;
_cell_angle_alpha 90
_cell_angle_beta 90
_cell_angle_gamma 90
_cell_formula_units_Z 4
_cell_length_a 14.446(2)
_cell_length_b 6.8496(10)
_cell_length_c 12.429(2)
_cell_measurement_reflns_used 6277
_cell_measurement_temperature 273(2)
_cell_measurement_theta_max 30.12
_cell_measurement_theta_min 3.28
_cell_volume 1229.8(3)
_computing_structure_refinement 'SHELXL-2014/7 (Sheldrick, 2014)'
_diffrn_ambient_temperature 273(2)
_diffrn_measured_fraction_theta_full 1.000
_diffrn_measured_fraction_theta_max 1.000
_diffrn_measurement_device_type 'Bruker APEX-II CCD'
_diffrn_radiation_type MoK\a
_diffrn_radiation_wavelength 0.71073
_diffrn_reflns_av_R_equivalents 0.1169
_diffrn_reflns_av_unetI/netI 0.0579
_diffrn_reflns_Laue_measured_fraction_full 1.000
_diffrn_reflns_Laue_measured_fraction_max 1.000
_diffrn_reflns_limit_h_max 21
_diffrn_reflns_limit_h_min -21
_diffrn_reflns_limit_k_max 10
_diffrn_reflns_limit_k_min -10
_diffrn_reflns_limit_l_max 18
_diffrn_reflns_limit_l_min -18
_diffrn_reflns_number 36180
_diffrn_reflns_point_group_measured_fraction_full 1.000
_diffrn_reflns_point_group_measured_fraction_max 1.000
_diffrn_reflns_theta_full 25.242
_diffrn_reflns_theta_max 32.596
_diffrn_reflns_theta_min 2.162
_exptl_absorpt_coefficient_mu 2.605
_exptl_crystal_colour colourless
_exptl_crystal_density_diffrn 2.027
_exptl_crystal_description block
_exptl_crystal_F_000 728
_refine_diff_density_max 0.620
_refine_diff_density_min -1.078
_refine_diff_density_rms 0.137
_refine_ls_extinction_method none
_refine_ls_goodness_of_fit_ref 1.048
_refine_ls_hydrogen_treatment constr
_refine_ls_matrix_type full
_refine_ls_number_parameters 83
_refine_ls_number_reflns 2403
_refine_ls_number_restraints 0
_refine_ls_restrained_S_all 1.048
_refine_ls_R_factor_all 0.0574
_refine_ls_R_factor_gt 0.0367
_refine_ls_shift/su_max 0.000
_refine_ls_shift/su_mean 0.000
_refine_ls_structure_factor_coef Fsqd
_refine_ls_weighting_details 'w=1/[\s^2^(Fo^2^)+(0.0296P)^2^+0.4481P] where P=(Fo^2^+2Fc^2^)/3'
_refine_ls_weighting_scheme calc
_refine_ls_wR_factor_gt 0.0784
_refine_ls_wR_factor_ref 0.0894
_reflns_Friedel_coverage 0.000
_reflns_number_gt 1695
_reflns_number_total 2403
_reflns_threshold_expression 'I > 2\s(I)'
_cod_data_source_file d2dt02148j2.cif
_cod_data_source_block mo_lj_20207293_273k_0m_a
_cod_original_cell_volume 1229.9(3)
_cod_database_code 7711296
_shelx_shelxl_version_number 2014/7
_shelx_space_group_comment
;
The symmetry employed for this shelxl refinement is uniquely defined
by the following loop, which should always be used as a source of
symmetry information in preference to the above space-group names.
They are only intended as comments.
;

loop_
_space_group_symop_operation_xyz
'x, y, z'
'-x+1/2, -y, z+1/2'
'-x, y+1/2, -z'
'x+1/2, -y+1/2, -z+1/2'
'-x, -y, -z'
'x-1/2, y, -z-1/2'
'x, -y-1/2, z'
'-x-1/2, y-1/2, z-1/2'

loop_
_atom_site_label
_atom_site_type_symbol
_atom_site_fract_x
_atom_site_fract_y
_atom_site_fract_z
_atom_site_U_iso_or_equiv
_atom_site_adp_type
_atom_site_occupancy
_atom_site_site_symmetry_order
_atom_site_calc_flag
_atom_site_refinement_flags_posn
_atom_site_refinement_flags_adp
_atom_site_refinement_flags_occupancy
_atom_site_disorder_assembly
_atom_site_disorder_group
Cd1 Cd 0.5000 0.5000 0.5000 0.02956(10) Uani 1 2 d S . P . .
Cl2 Cl 0.42310(5) 0.7500 0.63084(6) 0.03115(17) Uani 1 2 d S T P . .
Cl3 Cl 0.43878(5) 0.7500 0.35027(6) 0.03258(18) Uani 1 2 d S T P . .
Cl4 Cl 0.63987(6) 0.7500 0.51018(7) 0.0385(2) Uani 1 2 d S T P . .
Cl1 Cl -0.11863(6) 0.7500 0.47808(8) 0.0440(2) Uani 1 2 d S T P . .
N1 N 0.21993(17) 0.7500 0.3476(2) 0.0312(6) Uani 1 2 d S T P . .
H1A H 0.2820 0.7500 0.3794 0.037 Uiso 1 2 calc R U P . .
C6 C 0.0599(2) 0.7500 0.4157(3) 0.0287(6) Uani 1 2 d S T P . .
H6 H 0.0382 0.7500 0.3452 0.034 Uiso 1 2 calc R U P . .
C5 C -0.0002(2) 0.7500 0.5013(2) 0.0310(8) Uani 1 2 d S T P . .
C1 C 0.1536(2) 0.7500 0.4376(3) 0.0293(6) Uani 1 2 d S T P . .
C4 C 0.0312(3) 0.7500 0.6064(3) 0.0392(8) Uani 1 2 d S T P . .
H4A H -0.0105 0.7500 0.6634 0.047 Uiso 1 2 calc R U P . .
C3 C 0.1245(3) 0.7500 0.6253(3) 0.0425(8) Uani 1 2 d S T P . .
H3B H 0.1461 0.7500 0.6958 0.051 Uiso 1 2 calc R U P . .
C2 C 0.1872(2) 0.7500 0.5415(3) 0.0372(8) Uani 1 2 d S T P . .
H2C H 0.2506 0.7500 0.5548 0.045 Uiso 1 2 calc R U P . .
C7 C 0.2129(2) 0.9290(4) 0.2800(2) 0.0499(7) Uani 1 1 d . . . . .
H7A H 0.1542 0.9304 0.2438 0.075 Uiso 1 1 calc R U . . .
H7B H 0.2619 0.9293 0.2278 0.075 Uiso 1 1 calc R U . . .
H7C H 0.2181 1.0425 0.3249 0.075 Uiso 1 1 calc R U . . .

loop_
_atom_site_aniso_label
_atom_site_aniso_U_11
_atom_site_aniso_U_22
_atom_site_aniso_U_33
_atom_site_aniso_U_23
_atom_site_aniso_U_13
_atom_site_aniso_U_12
Cd1 0.03120(17) 0.02248(14) 0.03498(17) -0.00097(8) 0.00143(9) 0.00180(8)
Cl2 0.0351(4) 0.0294(3) 0.0290(4) 0.000 0.0050(3) 0.000
Cl3 0.0343(4) 0.0350(4) 0.0284(4) 0.000 -0.0022(3) 0.000
Cl4 0.0251(4) 0.0355(4) 0.0547(5) 0.000 -0.0008(3) 0.000
Cl1 0.0288(4) 0.0402(4) 0.0632(6) 0.000 0.0054(4) 0.000
N1 0.0272(13) 0.0304(13) 0.0361(15) 0.000 -0.0007(11) 0.000
C6 0.0268(15) 0.0284(14) 0.0308(16) 0.000 -0.0039(12) 0.000
C5 0.0279(19) 0.0247(16) 0.041(2) 0.000 0.0004(12) 0.000
C1 0.0294(16) 0.0291(14) 0.0294(16) 0.000 -0.0020(12) 0.000
C4 0.049(2) 0.0318(16) 0.0365(19) 0.000 0.0084(16) 0.000
C3 0.056(2) 0.0435(18) 0.0282(17) 0.000 -0.0098(16) 0.000
C2 0.0370(19) 0.0369(17) 0.0377(19) 0.000 -0.0126(15) 0.000
C7 0.0605(17) 0.0367(13) 0.0525(16) 0.0124(12) 0.0144(14) 0.0042(13)

loop_
_atom_type_symbol
_atom_type_description
_atom_type_scat_dispersion_real
_atom_type_scat_dispersion_imag
_atom_type_scat_source
C C 0.0033 0.0016 'International Tables Vol C Tables 4.2.6.8 and 6.1.1.4'
H H 0.0000 0.0000 'International Tables Vol C Tables 4.2.6.8 and 6.1.1.4'
Cd Cd -0.8075 1.2024 'International Tables Vol C Tables 4.2.6.8 and 6.1.1.4'
Cl Cl 0.1484 0.1585 'International Tables Vol C Tables 4.2.6.8 and 6.1.1.4'
N N 0.0061 0.0033 'International Tables Vol C Tables 4.2.6.8 and 6.1.1.4'

loop_
_geom_angle_atom_site_label_1
_geom_angle_atom_site_label_2
_geom_angle_atom_site_label_3
_geom_angle
_geom_angle_site_symmetry_1
_geom_angle_site_symmetry_3
_geom_angle_publ_flag
Cl2 Cd1 Cl2 180.00(3) 5_666 . ?
Cl2 Cd1 Cl4 97.42(2) 5_666 . ?
Cl2 Cd1 Cl4 82.58(2) . . ?
Cl2 Cd1 Cl4 82.58(2) 5_666 5_666 ?
Cl2 Cd1 Cl4 97.42(2) . 5_666 ?
Cl4 Cd1 Cl4 180.0 . 5_666 ?
Cl2 Cd1 Cl3 97.30(2) 5_666 . ?
Cl2 Cd1 Cl3 82.70(2) . . ?
Cl4 Cd1 Cl3 82.64(2) . . ?
Cl4 Cd1 Cl3 97.36(2) 5_666 . ?
Cl2 Cd1 Cl3 82.70(2) 5_666 5_666 ?
Cl2 Cd1 Cl3 97.30(2) . 5_666 ?
Cl4 Cd1 Cl3 97.36(2) . 5_666 ?
Cl4 Cd1 Cl3 82.64(2) 5_666 5_666 ?
Cl3 Cd1 Cl3 180.0 . 5_666 ?
Cl2 Cd1 Cd1 48.993(12) 5_666 3_646 ?
Cl2 Cd1 Cd1 131.007(12) . 3_646 ?
Cl4 Cd1 Cd1 130.226(13) . 3_646 ?
Cl4 Cd1 Cd1 49.775(13) 5_666 3_646 ?
Cl3 Cd1 Cd1 129.728(12) . 3_646 ?
Cl3 Cd1 Cd1 50.272(12) 5_666 3_646 ?
Cl2 Cd1 Cd1 131.007(12) 5_666 3_656 ?
Cl2 Cd1 Cd1 48.993(12) . 3_656 ?
Cl4 Cd1 Cd1 49.774(13) . 3_656 ?
Cl4 Cd1 Cd1 130.225(13) 5_666 3_656 ?
Cl3 Cd1 Cd1 50.272(12) . 3_656 ?
Cl3 Cd1 Cd1 129.728(12) 5_666 3_656 ?
Cd1 Cd1 Cd1 180.0 3_646 3_656 ?
Cd1 Cl2 Cd1 82.01(2) . 3_656 ?
Cd1 Cl3 Cd1 79.46(2) 3_656 . ?
Cd1 Cl4 Cd1 80.45(3) . 3_656 ?
C1 N1 C7 112.57(16) . . ?
C1 N1 C7 112.57(16) . 7_575 ?
C7 N1 C7 110.8(3) . 7_575 ?
C1 N1 H1A 106.8 . . ?
C7 N1 H1A 106.8 . . ?
C7 N1 H1A 106.8 7_575 . ?
C5 C6 C1 117.9(3) . . ?
C5 C6 H6 121.1 . . ?
C1 C6 H6 121.1 . . ?
C6 C5 C4 121.6(3) . . ?
C6 C5 Cl1 119.7(2) . . ?
C4 C5 Cl1 118.7(2) . . ?
C6 C1 C2 122.0(3) . . ?
C6 C1 N1 119.2(3) . . ?
C2 C1 N1 118.8(3) . . ?
C3 C4 C5 119.0(3) . . ?
C3 C4 H4A 120.5 . . ?
C5 C4 H4A 120.5 . . ?
C4 C3 C2 121.2(3) . . ?
C4 C3 H3B 119.4 . . ?
C2 C3 H3B 119.4 . . ?
C3 C2 C1 118.3(3) . . ?
C3 C2 H2C 120.8 . . ?
C1 C2 H2C 120.8 . . ?
N1 C7 H7A 109.5 . . ?
N1 C7 H7B 109.5 . . ?
H7A C7 H7B 109.5 . . ?
N1 C7 H7C 109.5 . . ?
H7A C7 H7C 109.5 . . ?
H7B C7 H7C 109.5 . . ?

loop_
_geom_bond_atom_site_label_1
_geom_bond_atom_site_label_2
_geom_bond_distance
_geom_bond_site_symmetry_2
_geom_bond_publ_flag
Cd1 Cl2 2.6098(6) 5_666 ?
Cd1 Cl2 2.6098(6) . ?
Cd1 Cl4 2.6516(7) . ?
Cd1 Cl4 2.6516(7) 5_666 ?
Cd1 Cl3 2.6792(6) . ?
Cd1 Cl3 2.6792(6) 5_666 ?
Cd1 Cd1 3.4248(5) 3_646 ?
Cd1 Cd1 3.4248(5) 3_656 ?
Cl2 Cd1 2.6098(6) 3_656 ?
Cl3 Cd1 2.6792(6) 3_656 ?
Cl4 Cd1 2.6516(7) 3_656 ?
Cl1 C5 1.735(3) . ?
N1 C1 1.473(4) . ?
N1 C7 1.489(3) . ?
N1 C7 1.489(3) 7_575 ?
N1 H1A 0.9800 . ?
C6 C5 1.373(4) . ?
C6 C1 1.379(4) . ?
C6 H6 0.9300 . ?
C5 C4 1.384(4) . ?
C1 C2 1.381(5) . ?
C4 C3 1.369(5) . ?
C4 H4A 0.9300 . ?
C3 C2 1.380(5) . ?
C3 H3B 0.9300 . ?
C2 H2C 0.9300 . ?
C7 H7A 0.9600 . ?
C7 H7B 0.9600 . ?
C7 H7C 0.9600 . ?

loop_
_geom_torsion_atom_site_label_1
_geom_torsion_atom_site_label_2
_geom_torsion_atom_site_label_3
_geom_torsion_atom_site_label_4
_geom_torsion
_geom_torsion_site_symmetry_1
_geom_torsion_site_symmetry_2
_geom_torsion_site_symmetry_3
_geom_torsion_site_symmetry_4
_geom_torsion_publ_flag
C1 C6 C5 C4 0.000(1) . . . . ?
C1 C6 C5 Cl1 180.000(0) . . . . ?
C5 C6 C1 C2 0.000(1) . . . . ?
C5 C6 C1 N1 180.000(0) . . . . ?
C7 N1 C1 C6 63.03(19) . . . . ?
C7 N1 C1 C6 -63.03(19) 7_575 . . . ?
C7 N1 C1 C2 -116.97(19) . . . . ?
C7 N1 C1 C2 116.97(19) 7_575 . . . ?
C6 C5 C4 C3 0.000(1) . . . . ?
Cl1 C5 C4 C3 180.000(1) . . . . ?
C5 C4 C3 C2 0.000(1) . . . . ?
C4 C3 C2 C1 0.000(1) . . . . ?
C6 C1 C2 C3 0.000(1) . . . . ?
N1 C1 C2 C3 180.000(0) . . . . ?
